data_7706588
loop_
_publ_author_name
'Schlachter, Adrien'
'Juvenal, Frank'
'Kinghat Tangou, Rodolphe'
'Khatyr, Abderrahim'
'Guyon, Fabrice'
'Karsenti, Paul-Ludovic'
'Strohmann, Carsten'
'Kubicki, Marek M.'
'Rousselin, Yoann'
'Harvey, Pierre D.'
'Knorr, Michael'

_publ_section_title
;
 2-Azabutadiene complexes of rhenium(I): <i>S</i>,<i>N</i>-chelated
 species with photophysical properties heavily governed by the ligand
 hidden traits.
;
_journal_issue 8
_journal_name_full 'Dalton transactions (Cambridge, England : 2003)'
_journal_page_first 2945
_journal_page_last 2963
_journal_paper_doi 10.1039/d0dt04183a
_journal_volume 50
_journal_year 2021
_chemical_formula_moiety 'C24 H25 Br N O3 Re S2'
_chemical_formula_sum 'C24 H25 Br N O3 Re S2'
_chemical_formula_weight 705.68
_space_group_crystal_system orthorhombic
_space_group_IT_number 61
_space_group_name_Hall '-P 2ac 2ab'
_space_group_name_H-M_alt 'P b c a'
_atom_sites_solution_hydrogens geom
_audit_creation_date 2020-06-10
_audit_creation_method
;
Olex2 1.2
(compiled 2018.05.29 svn.r3508 for OlexSys, GUI svn.r5506)
;
_audit_update_record
;
2020-06-10 deposited with the CCDC.	2021-02-01 downloaded from the CCDC.
;
_cell_angle_alpha 90
_cell_angle_beta 90
_cell_angle_gamma 90
_cell_formula_units_Z 8
_cell_length_a 13.812(3)
_cell_length_b 18.927(3)
_cell_length_c 19.852(3)
_cell_measurement_reflns_used 99
_cell_measurement_temperature 173(2)
_cell_measurement_theta_max 24.6
_cell_measurement_theta_min 2.8
_cell_volume 5189.7(16)
_computing_molecular_graphics 'Olex2 (Dolomanov et al., 2009)'
_computing_publication_material 'Olex2 (Dolomanov et al., 2009)'
_computing_structure_refinement 'ShelXL (Sheldrick, 2015)'
_diffrn_ambient_temperature 173.15
_diffrn_detector 'Bruker APEX2 area detector'
_diffrn_detector_area_resol_mean 7.9
_diffrn_detector_type 'CCD area detector'
_diffrn_measured_fraction_theta_full 1.000
_diffrn_measured_fraction_theta_max 0.998
_diffrn_measurement_device 'three-circle diffractometer'
_diffrn_measurement_device_type 'Bruker SMART APEX2 area detector'
_diffrn_measurement_method '\w and \f scans'
_diffrn_radiation_monochromator 'mirror optics'
_diffrn_radiation_probe x-ray
_diffrn_radiation_type MoK\a
_diffrn_radiation_wavelength 0.71073
_diffrn_reflns_av_R_equivalents 0.0337
_diffrn_reflns_av_unetI/netI 0.0208
_diffrn_reflns_Laue_measured_fraction_full 1.000
_diffrn_reflns_Laue_measured_fraction_max 0.998
_diffrn_reflns_limit_h_max 17
_diffrn_reflns_limit_h_min -17
_diffrn_reflns_limit_k_max 24
_diffrn_reflns_limit_k_min -24
_diffrn_reflns_limit_l_max 25
_diffrn_reflns_limit_l_min -25
_diffrn_reflns_number 42398
_diffrn_reflns_point_group_measured_fraction_full 1.000
_diffrn_reflns_point_group_measured_fraction_max 0.998
_diffrn_reflns_theta_full 25.242
_diffrn_reflns_theta_max 26.998
_diffrn_reflns_theta_min 2.094
_diffrn_source 'microfocus sealed X-ray tube'
_diffrn_source_type 'Incoatec I\ms'
_exptl_absorpt_coefficient_mu 6.409
_exptl_absorpt_correction_T_max 0.616219
_exptl_absorpt_correction_T_min 0.3605
_exptl_absorpt_correction_type multi-scan
_exptl_absorpt_process_details
'SADABS v.2.10 (Bruker,2003) was used for absorption correction. R(int) was 0.0849 before and 0.0300 after correction. The Ratio of minimum to maximum transmission is 0.6162. The \l/2 correction factor is 0.0015.'
_exptl_crystal_colour colourless
_exptl_crystal_colour_primary colourless
_exptl_crystal_density_diffrn 1.806
_exptl_crystal_density_method 'not measured'
_exptl_crystal_description block
_exptl_crystal_F_000 2736
_exptl_crystal_size_max 0.3
_exptl_crystal_size_mid 0.3
_exptl_crystal_size_min 0.2
_refine_diff_density_max 0.754
_refine_diff_density_min -0.565
_refine_diff_density_rms 0.089
_refine_ls_extinction_method none
_refine_ls_goodness_of_fit_ref 1.026
_refine_ls_hydrogen_treatment constr
_refine_ls_matrix_type full
_refine_ls_number_parameters 293
_refine_ls_number_reflns 5654
_refine_ls_number_restraints 0
_refine_ls_restrained_S_all 1.026
_refine_ls_R_factor_all 0.0237
_refine_ls_R_factor_gt 0.0188
_refine_ls_shift/su_max 0.004
_refine_ls_shift/su_mean 0.000
_refine_ls_structure_factor_coef Fsqd
_refine_ls_weighting_details 'w=1/[\s^2^(Fo^2^)+(0.0219P)^2^+3.3361P] where P=(Fo^2^+2Fc^2^)/3'
_refine_ls_weighting_scheme calc
_refine_ls_wR_factor_gt 0.0430
_refine_ls_wR_factor_ref 0.0445
_reflns_Friedel_coverage 0.000
_reflns_number_gt 5003
_reflns_number_total 5654
_reflns_threshold_expression 'I > 2\s(I)'
_cod_data_source_file d0dt04183a2.cif
_cod_data_source_block mk2m
_cod_depositor_comments 'Adding full bibliography for 7706579--7706589.cif.'
_cod_original_cell_volume 5189.5(15)
_cod_database_code 7706588
_shelx_shelxl_version_number 2014/7
_shelx_space_group_comment
;
The symmetry employed for this shelxl refinement is uniquely defined
by the following loop, which should always be used as a source of
symmetry information in preference to the above space-group names.
They are only intended as comments.
;
_shelx_estimated_absorpt_t_max 0.361
_shelx_estimated_absorpt_t_min 0.249
_olex2_refinement_description
;
1. Fixed Uiso
 At 1.2 times of:
  All C(H) groups
 At 1.5 times of:
  All C(H,H,H) groups
2.a Ternary CH refined with riding coordinates:
 C21(H21), C24(H24)
2.b Aromatic/amide H refined with riding coordinates:
 C6(H6), C7(H7), C8(H8), C9(H9), C10(H10), C12(H12), C13(H13), C14(H14),
 C15(H15), C16(H16), C19(H19)
2.c Idealised Me refined as rotating group:
 C22(H22A,H22B,H22C), C23(H23A,H23B,H23C), C25(H25A,H25B,H25C), C26(H26A,H26B,
 H26C)
;
_olex2_submission_special_instructions 'No special instructions were received'

loop_
_space_group_symop_operation_xyz
'x, y, z'
'-x+1/2, -y, z+1/2'
'x+1/2, -y+1/2, -z'
'-x, y+1/2, -z+1/2'
'-x, -y, -z'
'x-1/2, y, -z-1/2'
'-x-1/2, y-1/2, z'
'x, -y-1/2, z-1/2'

loop_
_atom_site_label
_atom_site_type_symbol
_atom_site_fract_x
_atom_site_fract_y
_atom_site_fract_z
_atom_site_U_iso_or_equiv
_atom_site_adp_type
_atom_site_occupancy
_atom_site_site_symmetry_order
_atom_site_calc_flag
_atom_site_refinement_flags_posn
_atom_site_refinement_flags_adp
_atom_site_refinement_flags_occupancy
_atom_site_disorder_assembly
_atom_site_disorder_group
Br Br 0.22792(2) 0.21449(2) 0.55055(2) 0.02781(6) Uani 1 1 d . . . . .
C1 C 0.43328(18) 0.13344(13) 0.71064(13) 0.0244(5) Uani 1 1 d . . . . .
C2 C 0.3672(2) 0.26122(14) 0.67498(14) 0.0297(6) Uani 1 1 d . . . . .
C3 C 0.24723(19) 0.15620(13) 0.70455(13) 0.0247(5) Uani 1 1 d . . . . .
C4 C 0.26386(17) 0.02109(12) 0.59199(12) 0.0195(5) Uani 1 1 d . . . . .
C5 C 0.24212(18) 0.00157(13) 0.66270(12) 0.0220(5) Uani 1 1 d . . . . .
C6 C 0.3179(2) -0.01227(14) 0.70623(14) 0.0302(6) Uani 1 1 d . . . . .
H6 H 0.3828 -0.0080 0.6909 0.036 Uiso 1 1 calc R . . . .
C7 C 0.2997(3) -0.03230(16) 0.77211(15) 0.0436(8) Uani 1 1 d . . . . .
H7 H 0.3520 -0.0424 0.8017 0.052 Uiso 1 1 calc R . . . .
C8 C 0.2057(3) -0.03756(15) 0.79470(15) 0.0461(9) Uani 1 1 d . . . . .
H8 H 0.1933 -0.0502 0.8402 0.055 Uiso 1 1 calc R . . . .
C9 C 0.1298(3) -0.02464(16) 0.75181(16) 0.0415(8) Uani 1 1 d . . . . .
H9 H 0.0652 -0.0284 0.7678 0.050 Uiso 1 1 calc R . . . .
C10 C 0.14704(19) -0.00607(14) 0.68527(16) 0.0321(6) Uani 1 1 d . . . . .
H10 H 0.0944 0.0014 0.6553 0.038 Uiso 1 1 calc R . . . .
C11 C 0.20699(17) -0.01465(13) 0.53843(12) 0.0216(5) Uani 1 1 d . . . . .
C12 C 0.16177(18) 0.02581(15) 0.48905(14) 0.0278(6) Uani 1 1 d . . . . .
H12 H 0.1723 0.0754 0.4873 0.033 Uiso 1 1 calc R . . . .
C13 C 0.1012(2) -0.00633(16) 0.44235(14) 0.0361(7) Uani 1 1 d . . . . .
H13 H 0.0693 0.0214 0.4093 0.043 Uiso 1 1 calc R . . . .
C14 C 0.0873(2) -0.07900(17) 0.44393(15) 0.0405(7) Uani 1 1 d . . . . .
H14 H 0.0464 -0.1009 0.4117 0.049 Uiso 1 1 calc R . . . .
C15 C 0.1327(2) -0.11921(16) 0.49214(16) 0.0397(7) Uani 1 1 d . . . . .
H15 H 0.1241 -0.1690 0.4924 0.048 Uiso 1 1 calc R . . . .
C16 C 0.1911(2) -0.08755(14) 0.54049(14) 0.0298(6) Uani 1 1 d . . . . .
H16 H 0.2202 -0.1154 0.5748 0.036 Uiso 1 1 calc R . . . .
N N 0.33066(14) 0.06867(10) 0.58003(10) 0.0180(4) Uani 1 1 d . . . . .
C19 C 0.37294(16) 0.06936(12) 0.51522(12) 0.0188(5) Uani 1 1 d . . . . .
H19 H 0.3520 0.0352 0.4833 0.023 Uiso 1 1 calc R . . . .
C20 C 0.44089(17) 0.11568(12) 0.49659(11) 0.0191(5) Uani 1 1 d . . . . .
C21 C 0.50157(18) 0.19295(13) 0.38337(13) 0.0246(5) Uani 1 1 d . . . . .
H21 H 0.5319 0.2276 0.4150 0.029 Uiso 1 1 calc R . . . .
C22 C 0.3977(2) 0.21543(15) 0.36988(14) 0.0329(6) Uani 1 1 d . . . . .
H22A H 0.3971 0.2635 0.3516 0.049 Uiso 1 1 calc GR . . . .
H22B H 0.3609 0.2143 0.4121 0.049 Uiso 1 1 calc GR . . . .
H22C H 0.3682 0.1830 0.3373 0.049 Uiso 1 1 calc GR . . . .
C23 C 0.5625(2) 0.18923(16) 0.31950(14) 0.0359(7) Uani 1 1 d . . . . .
H23A H 0.5330 0.1558 0.2879 0.054 Uiso 1 1 calc GR . . . .
H23B H 0.6280 0.1733 0.3308 0.054 Uiso 1 1 calc GR . . . .
H23C H 0.5657 0.2361 0.2987 0.054 Uiso 1 1 calc GR . . . .
C24 C 0.59625(18) 0.17531(14) 0.56982(13) 0.0258(6) Uani 1 1 d . . . . .
H24 H 0.6339 0.1794 0.5270 0.031 Uiso 1 1 calc R . . . .
C25 C 0.6175(2) 0.10327(15) 0.60004(14) 0.0315(6) Uani 1 1 d . . . . .
H25A H 0.6877 0.0961 0.6023 0.047 Uiso 1 1 calc GR . . . .
H25B H 0.5883 0.0665 0.5718 0.047 Uiso 1 1 calc GR . . . .
H25C H 0.5901 0.1007 0.6455 0.047 Uiso 1 1 calc GR . . . .
C26 C 0.6257(2) 0.23655(17) 0.61518(15) 0.0372(7) Uani 1 1 d . . . . .
H26A H 0.5879 0.2348 0.6570 0.056 Uiso 1 1 calc GR . . . .
H26B H 0.6132 0.2813 0.5920 0.056 Uiso 1 1 calc GR . . . .
H26C H 0.6948 0.2329 0.6258 0.056 Uiso 1 1 calc GR . . . .
O1 O 0.47691(14) 0.11425(12) 0.75681(10) 0.0387(5) Uani 1 1 d . . . . .
O2 O 0.3773(2) 0.31809(11) 0.69332(12) 0.0521(6) Uani 1 1 d . . . . .
O3 O 0.18717(16) 0.15295(11) 0.74433(11) 0.0418(5) Uani 1 1 d . . . . .
Re Re 0.35126(2) 0.16771(2) 0.64104(2) 0.01734(4) Uani 1 1 d . . . . .
S1 S 0.50695(4) 0.10441(3) 0.42165(3) 0.02325(13) Uani 1 1 d . . . . .
S2 S 0.46754(4) 0.18879(3) 0.54944(3) 0.01911(12) Uani 1 1 d . . . . .

loop_
_atom_site_aniso_label
_atom_site_aniso_U_11
_atom_site_aniso_U_22
_atom_site_aniso_U_33
_atom_site_aniso_U_23
_atom_site_aniso_U_13
_atom_site_aniso_U_12
Br 0.02969(13) 0.02789(13) 0.02585(13) 0.00190(10) -0.00343(11) 0.00946(10)
C1 0.0244(13) 0.0284(13) 0.0204(13) -0.0012(10) 0.0025(11) -0.0018(10)
C2 0.0422(16) 0.0280(14) 0.0190(13) 0.0000(11) 0.0001(12) 0.0017(12)
C3 0.0281(13) 0.0232(12) 0.0227(13) -0.0038(10) 0.0012(11) 0.0012(10)
C4 0.0213(12) 0.0167(11) 0.0206(12) 0.0006(9) 0.0025(10) 0.0037(9)
C5 0.0290(13) 0.0175(11) 0.0194(12) -0.0015(9) 0.0044(10) -0.0031(10)
C6 0.0394(15) 0.0267(13) 0.0246(14) 0.0021(11) -0.0009(12) 0.0012(12)
C7 0.067(2) 0.0387(17) 0.0256(15) 0.0046(13) -0.0026(16) -0.0004(15)
C8 0.087(3) 0.0310(16) 0.0204(15) 0.0018(12) 0.0173(17) -0.0084(16)
C9 0.057(2) 0.0280(15) 0.0401(18) -0.0063(13) 0.0284(16) -0.0128(14)
C10 0.0323(14) 0.0259(13) 0.0380(16) -0.0022(12) 0.0097(12) -0.0059(11)
C11 0.0201(12) 0.0252(12) 0.0196(12) -0.0001(10) 0.0033(10) -0.0042(10)
C12 0.0277(14) 0.0292(14) 0.0264(14) 0.0007(11) 0.0004(11) -0.0035(10)
C13 0.0338(15) 0.0482(18) 0.0264(15) 0.0028(13) -0.0070(12) -0.0015(13)
C14 0.0380(16) 0.0508(18) 0.0327(16) -0.0106(14) -0.0047(13) -0.0140(14)
C15 0.0482(18) 0.0291(15) 0.0418(18) -0.0072(13) -0.0012(14) -0.0120(13)
C16 0.0346(15) 0.0255(13) 0.0294(15) 0.0003(11) -0.0007(12) -0.0043(11)
N 0.0207(10) 0.0174(9) 0.0157(10) 0.0008(8) 0.0010(8) -0.0001(8)
C19 0.0225(12) 0.0186(11) 0.0152(11) -0.0022(9) 0.0001(9) 0.0005(9)
C20 0.0218(12) 0.0205(11) 0.0149(11) -0.0021(9) 0.0008(9) 0.0011(9)
C21 0.0309(14) 0.0245(12) 0.0183(12) -0.0002(10) 0.0014(11) -0.0064(11)
C22 0.0382(16) 0.0315(15) 0.0290(15) 0.0025(12) -0.0028(12) 0.0038(12)
C23 0.0398(16) 0.0434(16) 0.0245(14) 0.0053(12) 0.0087(13) -0.0085(13)
C24 0.0193(12) 0.0374(14) 0.0208(13) 0.0008(11) 0.0041(10) -0.0065(10)
C25 0.0260(13) 0.0413(16) 0.0273(15) -0.0006(12) -0.0001(11) 0.0070(12)
C26 0.0367(16) 0.0443(17) 0.0306(16) -0.0019(13) -0.0045(13) -0.0171(13)
O1 0.0353(11) 0.0543(13) 0.0266(11) 0.0048(9) -0.0075(9) 0.0026(10)
O2 0.0928(18) 0.0250(11) 0.0384(13) -0.0085(10) -0.0079(13) -0.0012(11)
O3 0.0429(12) 0.0434(12) 0.0390(12) -0.0037(10) 0.0206(11) -0.0013(10)
Re 0.02071(6) 0.01733(5) 0.01398(6) -0.00153(3) 0.00150(4) 0.00098(3)
S1 0.0269(3) 0.0255(3) 0.0173(3) -0.0014(2) 0.0061(3) 0.0003(2)
S2 0.0225(3) 0.0188(3) 0.0160(3) -0.0001(2) 0.0010(2) -0.0020(2)

loop_
_atom_type_symbol
_atom_type_description
_atom_type_scat_dispersion_real
_atom_type_scat_dispersion_imag
_atom_type_scat_source
C C 0.0033 0.0016 'International Tables Vol C Tables 4.2.6.8 and 6.1.1.4'
H H 0.0000 0.0000 'International Tables Vol C Tables 4.2.6.8 and 6.1.1.4'
Br Br -0.2901 2.4595 'International Tables Vol C Tables 4.2.6.8 and 6.1.1.4'
N N 0.0061 0.0033 'International Tables Vol C Tables 4.2.6.8 and 6.1.1.4'
O O 0.0106 0.0060 'International Tables Vol C Tables 4.2.6.8 and 6.1.1.4'
Re Re -1.0185 7.2310 'International Tables Vol C Tables 4.2.6.8 and 6.1.1.4'
S S 0.1246 0.1234 'International Tables Vol C Tables 4.2.6.8 and 6.1.1.4'

loop_
_geom_angle_atom_site_label_1
_geom_angle_atom_site_label_2
_geom_angle_atom_site_label_3
_geom_angle
_geom_angle_site_symmetry_1
_geom_angle_site_symmetry_3
_geom_angle_publ_flag
O1 C1 Re 174.1(2) . . ?
O2 C2 Re 177.8(3) . . ?
O3 C3 Re 175.9(2) . . ?
C5 C4 C11 117.2(2) . . ?
N C4 C5 119.0(2) . . ?
N C4 C11 123.8(2) . . ?
C6 C5 C4 119.1(2) . . ?
C6 C5 C10 119.5(3) . . ?
C10 C5 C4 121.4(2) . . ?
C5 C6 C7 120.3(3) . . ?
C8 C7 C6 119.9(3) . . ?
C9 C8 C7 120.3(3) . . ?
C8 C9 C10 120.3(3) . . ?
C9 C10 C5 119.6(3) . . ?
C12 C11 C4 119.4(2) . . ?
C12 C11 C16 119.6(2) . . ?
C16 C11 C4 120.8(2) . . ?
C13 C12 C11 120.0(3) . . ?
C12 C13 C14 120.1(3) . . ?
C15 C14 C13 120.1(3) . . ?
C14 C15 C16 120.5(3) . . ?
C15 C16 C11 119.8(3) . . ?
C4 N C19 117.5(2) . . ?
C4 N Re 124.33(16) . . ?
C19 N Re 115.48(14) . . ?
C20 C19 N 123.2(2) . . ?
C19 C20 S1 121.27(18) . . ?
C19 C20 S2 119.56(18) . . ?
S1 C20 S2 119.15(13) . . ?
C22 C21 C23 112.8(2) . . ?
C22 C21 S1 111.44(18) . . ?
C23 C21 S1 106.20(18) . . ?
C25 C24 C26 113.5(2) . . ?
C25 C24 S2 113.43(18) . . ?
C26 C24 S2 106.38(19) . . ?
C1 Re Br 176.10(7) . . ?
C1 Re C2 89.49(11) . . ?
C1 Re C3 85.99(11) . . ?
C1 Re N 100.51(9) . . ?
C1 Re S2 101.75(8) . . ?
C2 Re Br 90.21(8) . . ?
C2 Re C3 87.69(11) . . ?
C2 Re N 168.05(10) . . ?
C2 Re S2 92.03(8) . . ?
C3 Re Br 90.11(8) . . ?
C3 Re N 99.44(9) . . ?
C3 Re S2 172.25(8) . . ?
N Re Br 80.26(5) . . ?
N Re S2 79.61(5) . . ?
S2 Re Br 82.14(2) . . ?
C20 S1 C21 102.58(11) . . ?
C20 S2 C24 102.83(11) . . ?
C20 S2 Re 100.09(8) . . ?
C24 S2 Re 116.47(8) . . ?

loop_
_geom_bond_atom_site_label_1
_geom_bond_atom_site_label_2
_geom_bond_distance
_geom_bond_site_symmetry_2
_geom_bond_publ_flag
Br Re 2.6293(4) . ?
C1 O1 1.155(3) . ?
C1 Re 1.901(3) . ?
C2 O2 1.145(3) . ?
C2 Re 1.906(3) . ?
C3 O3 1.147(3) . ?
C3 Re 1.924(3) . ?
C4 C5 1.482(3) . ?
C4 C11 1.485(3) . ?
C4 N 1.311(3) . ?
C5 C6 1.383(4) . ?
C5 C10 1.395(3) . ?
C6 C7 1.385(4) . ?
C7 C8 1.377(5) . ?
C8 C9 1.372(5) . ?
C9 C10 1.388(4) . ?
C11 C12 1.392(4) . ?
C11 C16 1.398(3) . ?
C12 C13 1.389(4) . ?
C13 C14 1.389(4) . ?
C14 C15 1.374(4) . ?
C15 C16 1.390(4) . ?
N C19 1.413(3) . ?
N Re 2.2498(19) . ?
C19 C20 1.336(3) . ?
C20 S1 1.758(2) . ?
C20 S2 1.775(2) . ?
C21 C22 1.520(4) . ?
C21 C23 1.523(4) . ?
C21 S1 1.842(3) . ?
C24 C25 1.518(4) . ?
C24 C26 1.523(4) . ?
C24 S2 1.841(3) . ?
Re S2 2.4586(7) . ?
